data_4304942
loop_
_publ_author_name
'Marie Vougo-Zanda'
'Ekaterina V. Anokhina'
'Selma Duhovic'
'Lumei Liu'
'Xiqu Wang'
'Oluwakemi A. Oloba'
'Thomas A. Albright'
'Allan J. Jacobson'

_publ_contact_author_address
; 
"Department of Chemistry, University of Houston, Houston, Texas 77204-5003"
;
_publ_contact_author_email ajjacob@uh.edu
_publ_contact_author_fax 7137432787
_publ_contact_author_name 'Allan J. Jacobson'
_publ_contact_author_phone 7137432785
_publ_section_title
;
Octahedral Tilting in MM'X4 Metal-Oxide Organic Layer Structures
;
_journal_name_full 'Inorganic Chemistry'
_journal_page_first 4746
_journal_page_last 4751
_journal_paper_doi 10.1021/ic8000448
_journal_volume 47
_journal_year 2008
_chemical_formula_sum 'C8 H9 F2.2 In2 O7.4'
_chemical_formula_weight 494.99
_chemical_name_systematic
;
 ?
;
_space_group_IT_number 63
_symmetry_cell_setting orthorhombic
_symmetry_space_group_name_Hall '-C 2c 2'
_symmetry_space_group_name_H-M 'C m c m'
_atom_sites_solution_hydrogens geom
_atom_sites_solution_primary direct
_atom_sites_solution_secondary difmap
_audit_creation_method SHELXL-97
_cell_angle_alpha 90.00
_cell_angle_beta 90.00
_cell_angle_gamma 90.00
_cell_formula_units_Z 4
_cell_length_a 7.490(4)
_cell_length_b 21.803(11)
_cell_length_c 8.154(4)
_cell_measurement_reflns_used 876
_cell_measurement_temperature 293(2)
_cell_measurement_theta_max 27.5
_cell_measurement_theta_min 3
_cell_volume 1331.6(12)
_computing_structure_refinement 'SHELXL-97 (Sheldrick, 1997)'
_diffrn_ambient_temperature 293(2)
_diffrn_measured_fraction_theta_full 0.994
_diffrn_measured_fraction_theta_max 0.994
_diffrn_measurement_device_type Bruker-ApexII
_diffrn_measurement_method 'narrow frame'
_diffrn_radiation_monochromator graphite
_diffrn_radiation_source 'fine-focus sealed tube'
_diffrn_radiation_type MoK\a
_diffrn_radiation_wavelength 0.71073
_diffrn_reflns_av_R_equivalents 0.0373
_diffrn_reflns_av_sigmaI/netI 0.0267
_diffrn_reflns_limit_h_max 9
_diffrn_reflns_limit_h_min -9
_diffrn_reflns_limit_k_max 17
_diffrn_reflns_limit_k_min -28
_diffrn_reflns_limit_l_max 9
_diffrn_reflns_limit_l_min -10
_diffrn_reflns_number 4093
_diffrn_reflns_theta_full 27.46
_diffrn_reflns_theta_max 27.46
_diffrn_reflns_theta_min 2.88
_diffrn_standards_decay_% <1
_diffrn_standards_interval_time 10h
_diffrn_standards_number 50frame
_exptl_absorpt_coefficient_mu 3.518
_exptl_absorpt_correction_T_max 0.5662
_exptl_absorpt_correction_T_min 0.3682
_exptl_absorpt_correction_type multi-scan
_exptl_absorpt_process_details Bruker-ApexII
_exptl_crystal_colour colorless
_exptl_crystal_density_diffrn 2.469
_exptl_crystal_density_method 'not measured'
_exptl_crystal_description plate
_exptl_crystal_F_000 936
_exptl_crystal_size_max 0.32
_exptl_crystal_size_mid 0.24
_exptl_crystal_size_min 0.16
_refine_diff_density_max 1.219
_refine_diff_density_min -1.407
_refine_diff_density_rms 0.176
_refine_ls_extinction_method none
_refine_ls_goodness_of_fit_ref 1.215
_refine_ls_hydrogen_treatment noref
_refine_ls_matrix_type full
_refine_ls_number_parameters 59
_refine_ls_number_reflns 876
_refine_ls_number_restraints 0
_refine_ls_restrained_S_all 1.215
_refine_ls_R_factor_all 0.1009
_refine_ls_R_factor_gt 0.0626
_refine_ls_shift/su_max 0.000
_refine_ls_shift/su_mean 0.000
_refine_ls_structure_factor_coef Fsqd
_refine_ls_weighting_details 'calc w=1/[\s^2^(Fo^2^)+(0.0259P)^2^+50.9697P] where P=(Fo^2^+2Fc^2^)/3'
_refine_ls_weighting_scheme calc
_refine_ls_wR_factor_gt 0.1046
_refine_ls_wR_factor_ref 0.1157
_reflns_number_gt 560
_reflns_number_total 876
_reflns_threshold_expression >2sigma(I)
_cod_data_source_file ic8000448-file002_2.cif
_cod_data_source_block Compound2-In
_cod_original_cell_volume 1331.6(11)
_cod_original_formula_sum 'C8 H9 F2.20 In2 O7.40'
_cod_database_code 4304942

loop_
_symmetry_equiv_pos_as_xyz
'x, y, z'
'-x, -y, z+1/2'
'x, -y, -z'
'-x, y, -z+1/2'
'x+1/2, y+1/2, z'
'-x+1/2, -y+1/2, z+1/2'
'x+1/2, -y+1/2, -z'
'-x+1/2, y+1/2, -z+1/2'
'-x, -y, -z'
'x, y, -z-1/2'
'-x, y, z'
'x, -y, z-1/2'
'-x+1/2, -y+1/2, -z'
'x+1/2, y+1/2, -z-1/2'
'-x+1/2, y+1/2, z'
'x+1/2, -y+1/2, z-1/2'

loop_
_atom_site_label
_atom_site_type_symbol
_atom_site_fract_x
_atom_site_fract_y
_atom_site_fract_z
_atom_site_U_iso_or_equiv
_atom_site_adp_type
_atom_site_occupancy
_atom_site_symmetry_multiplicity
_atom_site_calc_flag
_atom_site_refinement_flags
_atom_site_disorder_assembly
_atom_site_disorder_group
In1 In 0.2500 0.2500 0.5000 0.0171(2) Uani 1 2 d S . .
C2 C 0.0000 0.0640(5) 0.505(2) 0.022(3) Uani 1 2 d S . .
C1 C 0.0000 0.1321(5) 0.5115(19) 0.018(3) Uani 1 2 d S . .
C3 C 0.1576(12) 0.0320(4) 0.496(2) 0.051(4) Uani 1 1 d . . .
H3 H 0.2649 0.0531 0.4855 0.061 Uiso 1 1 calc R . .
O1 O 0.1474(9) 0.1586(3) 0.5028(14) 0.058(3) Uani 1 1 d . . .
O2 O 0.2936(14) 0.2426(6) 0.2500 0.053(4) Uani 0.90 2 d SP . .
F2 F 0.2936(14) 0.2426(6) 0.2500 0.053(4) Uani 0.10 2 d SP . .
F1 F 0.0000 0.2905(4) 0.4527(12) 0.038(2) Uani 1 2 d S . .
O4W O 0.0000 0.3800(10) 0.7500 0.085(8) Uani 1 4 d S . .
O5W O 0.03(4) 0.393(2) 0.2500 0.12(6) Uani 0.30 2 d SP . .

loop_
_atom_site_aniso_label
_atom_site_aniso_U_11
_atom_site_aniso_U_22
_atom_site_aniso_U_33
_atom_site_aniso_U_23
_atom_site_aniso_U_13
_atom_site_aniso_U_12
In1 0.0069(3) 0.0144(4) 0.0300(4) 0.0044(5) 0.0008(5) -0.0007(4)
C2 0.021(6) 0.011(5) 0.035(7) -0.016(7) 0.000 0.000
C1 0.016(5) 0.012(5) 0.026(7) -0.008(6) 0.000 0.000
C3 0.013(5) 0.018(4) 0.122(11) 0.000(8) 0.024(8) -0.001(3)
O1 0.019(4) 0.014(3) 0.142(9) 0.004(5) -0.015(6) -0.005(3)
O2 0.028(7) 0.107(11) 0.025(5) 0.000 0.000 0.024(7)
F2 0.028(7) 0.107(11) 0.025(5) 0.000 0.000 0.024(7)
F1 0.014(4) 0.032(4) 0.068(7) 0.021(5) 0.000 0.000
O4W 0.075(16) 0.039(12) 0.14(2) 0.000 0.000 0.000
O5W 0.19(16) 0.07(3) 0.10(4) 0.000 0.000 0.07(9)

loop_
_atom_type_symbol
_atom_type_description
_atom_type_scat_dispersion_real
_atom_type_scat_dispersion_imag
_atom_type_scat_source
C C 0.0033 0.0016 'International Tables Vol C Tables 4.2.6.8 and 6.1.1.4'
O O 0.0106 0.0060 'International Tables Vol C Tables 4.2.6.8 and 6.1.1.4'
In In -0.7276 1.3100 'International Tables Vol C Tables 4.2.6.8 and 6.1.1.4'
H H 0.0000 0.0000 'International Tables Vol C Tables 4.2.6.8 and 6.1.1.4'
F F 0.0171 0.0103 'International Tables Vol C Tables 4.2.6.8 and 6.1.1.4'

loop_
_geom_angle_atom_site_label_1
_geom_angle_atom_site_label_2
_geom_angle_atom_site_label_3
_geom_angle
_geom_angle_site_symmetry_1
_geom_angle_site_symmetry_3
_geom_angle_publ_flag
O2 In1 F2 180.000(2) . 13_556 ?
O2 In1 O2 180.000(2) . 13_556 ?
F2 In1 O2 0.0(6) 13_556 13_556 ?
O2 In1 F1 90.4(4) . 13_556 ?
F2 In1 F1 89.6(4) 13_556 13_556 ?
O2 In1 F1 89.6(4) 13_556 13_556 ?
O2 In1 F1 89.6(4) . . ?
F2 In1 F1 90.4(4) 13_556 . ?
O2 In1 F1 90.4(4) 13_556 . ?
F1 In1 F1 180.0 13_556 . ?
O2 In1 O1 89.7(5) . . ?
F2 In1 O1 90.3(5) 13_556 . ?
O2 In1 O1 90.3(5) 13_556 . ?
F1 In1 O1 85.8(3) 13_556 . ?
F1 In1 O1 94.2(3) . . ?
O2 In1 O1 90.3(5) . 13_556 ?
F2 In1 O1 89.7(5) 13_556 13_556 ?
O2 In1 O1 89.7(5) 13_556 13_556 ?
F1 In1 O1 94.2(3) 13_556 13_556 ?
F1 In1 O1 85.8(3) . 13_556 ?
O1 In1 O1 180.00(11) . 13_556 ?
C3 C2 C3 118.6(11) 11 . ?
C3 C2 C1 120.6(5) 11 . ?
C3 C2 C1 120.6(5) . . ?
O1 C1 O1 124.3(11) . 11 ?
O1 C1 C2 117.5(5) . . ?
O1 C1 C2 117.5(5) 11 . ?
C2 C3 C3 120.3(6) . 3_556 ?
C2 C3 H3 119.8 . . ?
C3 C3 H3 119.8 3_556 . ?
C1 O1 In1 138.7(6) . . ?
In1 O2 In1 159.7(6) 6_554 . ?
In1 F1 In1 125.6(4) 7_456 . ?

loop_
_geom_bond_atom_site_label_1
_geom_bond_atom_site_label_2
_geom_bond_distance
_geom_bond_site_symmetry_2
_geom_bond_publ_flag
In1 O2 2.071(2) . ?
In1 F2 2.071(2) 13_556 ?
In1 O2 2.071(2) 13_556 ?
In1 F1 2.105(4) 13_556 ?
In1 F1 2.105(4) . ?
In1 O1 2.135(6) . ?
In1 O1 2.135(6) 13_556 ?
C2 C3 1.373(10) 11 ?
C2 C3 1.373(10) . ?
C2 C1 1.486(15) . ?
C1 O1 1.249(8) . ?
C1 O1 1.249(8) 11 ?
C3 C3 1.397(17) 3_556 ?
C3 H3 0.9300 . ?
O2 In1 2.071(2) 6_554 ?
F1 In1 2.105(4) 7_456 ?
